data_2213662
loop_
_publ_author_name
'Rui-Xue Deng'
'Pu Liu'
'Bing Zhao'
'Dong-Jie Liu'

_publ_section_title
;
 (<i>E</i>)-<i>N</i>'-(4-Chlorobenzylidene)nicotinohydrazide
;
_journal_coeditor_code AT2301
_journal_issue 6
_journal_name_full 'Acta Crystallographica Section E'
_journal_page_first o3003
_journal_page_last o3003
_journal_paper_doi 10.1107/S1600536807024828
_journal_volume 63
_journal_year 2007
_chemical_formula_iupac 'C13 H10 Cl N3 O'
_chemical_formula_moiety 'C13 H10 Cl N3 O'
_chemical_formula_sum 'C13 H10 Cl N3 O'
_chemical_formula_weight 259.69
_chemical_melting_point 470
_chemical_name_systematic
;
(<i>E</i>)-<i>N</i>'-(4-Chlorobenzylidene)nicotinohydrazide
;
_space_group_IT_number 4
_symmetry_cell_setting monoclinic
_symmetry_space_group_name_Hall 'P 2yb'
_symmetry_space_group_name_H-M 'P 1 21 1'
_atom_sites_solution_hydrogens geom
_atom_sites_solution_primary direct
_atom_sites_solution_secondary difmap
_cell_angle_alpha 90.00
_cell_angle_beta 100.812(3)
_cell_angle_gamma 90.00
_cell_formula_units_Z 4
_cell_length_a 12.658(2)
_cell_length_b 7.4377(15)
_cell_length_c 13.101(3)
_cell_measurement_reflns_used 2256
_cell_measurement_temperature 294(2)
_cell_measurement_theta_max 25.68
_cell_measurement_theta_min 3.16
_cell_volume 1211.5(4)
_computing_cell_refinement SMART
_computing_data_collection 'SMART (Bruker, 1997)'
_computing_data_reduction 'SAINT (Bruker, 1997)'
_computing_molecular_graphics 'SHELXTL (Bruker, 1997)'
_computing_publication_material SHELXTL
_computing_structure_refinement 'SHELXL97 (Sheldrick, 1997)'
_computing_structure_solution 'SHELXS97 (Sheldrick, 1997)'
_diffrn_ambient_temperature 294(2)
_diffrn_measured_fraction_theta_full 0.993
_diffrn_measured_fraction_theta_max 0.993
_diffrn_measurement_device_type 'Bruker SMART CCD area detector'
_diffrn_measurement_method '\f and \w scans'
_diffrn_radiation_monochromator graphite
_diffrn_radiation_source 'fine-focus sealed tube'
_diffrn_radiation_type 'Mo K\a'
_diffrn_radiation_wavelength 0.71073
_diffrn_reflns_av_R_equivalents 0.0306
_diffrn_reflns_av_sigmaI/netI 0.0505
_diffrn_reflns_limit_h_max 15
_diffrn_reflns_limit_h_min -13
_diffrn_reflns_limit_k_max 9
_diffrn_reflns_limit_k_min -7
_diffrn_reflns_limit_l_max 15
_diffrn_reflns_limit_l_min -16
_diffrn_reflns_number 6941
_diffrn_reflns_theta_full 26.40
_diffrn_reflns_theta_max 26.40
_diffrn_reflns_theta_min 1.58
_diffrn_standards_decay_% 0
_diffrn_standards_number 0
_exptl_absorpt_coefficient_mu 0.305
_exptl_absorpt_correction_T_max 0.9819
_exptl_absorpt_correction_T_min 0.9585
_exptl_absorpt_correction_type multi-scan
_exptl_absorpt_process_details '(SADABS; Bruker, 1997)'
_exptl_crystal_colour colourless
_exptl_crystal_density_diffrn 1.424
_exptl_crystal_density_method 'not measured'
_exptl_crystal_description plate
_exptl_crystal_F_000 536
_exptl_crystal_size_max 0.14
_exptl_crystal_size_mid 0.10
_exptl_crystal_size_min 0.06
_refine_diff_density_max 0.182
_refine_diff_density_min -0.196
_refine_ls_abs_structure_details 'Flack (1983), 1275 Freidel pairs'
_refine_ls_abs_structure_Flack 0.12(7)
_refine_ls_extinction_coef 0.0011(6)
_refine_ls_extinction_expression Fc^*^=kFc[1+0.001xFc^2^\l^3^/sin(2\q)]^-1/4^
_refine_ls_extinction_method none
_refine_ls_goodness_of_fit_ref 0.996
_refine_ls_hydrogen_treatment constr
_refine_ls_matrix_type full
_refine_ls_number_parameters 326
_refine_ls_number_reflns 3964
_refine_ls_number_restraints 1
_refine_ls_restrained_S_all 0.996
_refine_ls_R_factor_all 0.0726
_refine_ls_R_factor_gt 0.0390
_refine_ls_shift/su_max 0.000
_refine_ls_shift/su_mean 0.000
_refine_ls_structure_factor_coef Fsqd
_refine_ls_weighting_details 'w=1/[\s^2^(Fo^2^)+(0.0480P)^2^+0.1051P] where P=(Fo^2^+2Fc^2^)/3'
_refine_ls_weighting_scheme calc
_refine_ls_wR_factor_gt 0.0844
_refine_ls_wR_factor_ref 0.1008
_reflns_number_gt 2840
_reflns_number_total 3964
_reflns_threshold_expression I>2\s(I)
_cod_data_source_file at2301.cif
_cod_data_source_block I
_cod_original_sg_symbol_H-M 'P 21'
_cod_database_code 2213662
_cod_database_fobs_code 2213662

loop_
_symmetry_equiv_pos_as_xyz
'x, y, z'
'-x, y+1/2, -z'

loop_
_atom_site_type_symbol
_atom_site_label
_atom_site_fract_x
_atom_site_fract_y
_atom_site_fract_z
_atom_site_U_iso_or_equiv
_atom_site_adp_type
_atom_site_calc_flag
_atom_site_refinement_flags
_atom_site_occupancy
Cl Cl1 0.43106(7) 0.57852(17) 0.38014(7) 0.0694(3) Uani d . 1
Cl Cl2 0.10935(8) 0.89810(17) 0.55071(7) 0.0771(4) Uani d . 1
O O1 -0.04369(16) 0.6169(4) -0.22219(17) 0.0635(8) Uani d . 1
O O2 0.72294(16) 0.7992(3) 1.03581(15) 0.0503(6) Uani d . 1
N N1 0.0008(2) 0.6410(4) -0.0117(2) 0.0452(7) Uani d . 1
N N2 -0.10233(19) 0.6577(4) -0.0700(2) 0.0470(7) Uani d . 1
H H2 -0.1556 0.6833 -0.0403 0.056 Uiso calc R 1
N N3 -0.41660(19) 0.5301(4) -0.23084(19) 0.0476(7) Uani d . 1
N N4 0.5063(2) 0.8478(4) 0.97678(18) 0.0426(7) Uani d . 1
N N5 0.56024(19) 0.8572(4) 1.07988(18) 0.0428(7) Uani d . 1
H H5 0.5249 0.8769 1.1288 0.051 Uiso calc R 1
N N6 0.7116(2) 0.8205(4) 1.39584(19) 0.0551(8) Uani d . 1
C C1 0.1217(3) 0.6769(5) 0.2623(3) 0.0515(9) Uani d . 1
H H1 0.0607 0.7110 0.2874 0.062 Uiso calc R 1
C C2 0.2188(3) 0.6562(5) 0.3316(3) 0.0512(9) Uani d . 1
H H2A 0.2231 0.6776 0.4022 0.061 Uiso calc R 1
C C3 0.3080(2) 0.6037(5) 0.2935(2) 0.0468(9) Uani d . 1
C C4 0.3031(2) 0.5712(5) 0.1891(2) 0.0484(8) Uani d . 1
H H4 0.3642 0.5346 0.1649 0.058 Uiso calc R 1
C C5 0.2065(2) 0.5935(5) 0.1207(2) 0.0458(8) Uani d . 1
H H5A 0.2030 0.5722 0.0501 0.055 Uiso calc R 1
C C6 0.1139(2) 0.6478(5) 0.1567(2) 0.0401(8) Uani d . 1
C C7 0.0100(3) 0.6690(5) 0.0860(3) 0.0466(8) Uani d . 1
H H7 -0.0501 0.7032 0.1126 0.056 Uiso calc R 1
C C8 -0.1180(2) 0.6330(5) -0.1749(2) 0.0423(8) Uani d . 1
C C9 -0.2324(2) 0.6175(4) -0.2302(2) 0.0357(7) Uani d . 1
C C10 -0.2564(3) 0.6380(5) -0.3367(2) 0.0497(9) Uani d . 1
H H10 -0.2028 0.6710 -0.3728 0.060 Uiso calc R 1
C C11 -0.3599(3) 0.6094(6) -0.3893(3) 0.0547(10) Uani d . 1
H H11 -0.3777 0.6274 -0.4607 0.066 Uiso calc R 1
C C12 -0.4368(2) 0.5534(5) -0.3338(2) 0.0479(9) Uani d . 1
H H12 -0.5061 0.5309 -0.3699 0.057 Uiso calc R 1
C C13 -0.3164(2) 0.5653(5) -0.1814(2) 0.0441(8) Uani d . 1
H H13 -0.3017 0.5543 -0.1094 0.053 Uiso calc R 1
C C14 0.2223(2) 0.8689(5) 0.8561(3) 0.0483(8) Uani d . 1
H H14 0.1941 0.8723 0.9167 0.058 Uiso calc R 1
C C15 0.1535(3) 0.8830(5) 0.7600(3) 0.0514(9) Uani d . 1
H H15 0.0798 0.8957 0.7564 0.062 Uiso calc R 1
C C16 0.1954(3) 0.8780(5) 0.6713(3) 0.0503(9) Uani d . 1
C C17 0.3053(3) 0.8558(5) 0.6743(2) 0.0532(9) Uani d . 1
H H17 0.3325 0.8493 0.6132 0.064 Uiso calc R 1
C C18 0.3733(3) 0.8437(5) 0.7701(2) 0.0471(9) Uani d . 1
H H18 0.4469 0.8314 0.7729 0.057 Uiso calc R 1
C C19 0.3336(2) 0.8496(5) 0.8625(2) 0.0392(8) Uani d . 1
C C20 0.4034(2) 0.8451(5) 0.9643(2) 0.0438(8) Uani d . 1
H H20 0.3720 0.8401 1.0230 0.053 Uiso calc R 1
C C21 0.6685(2) 0.8352(5) 1.1027(2) 0.0368(8) Uani d . 1
C C22 0.7190(2) 0.8561(5) 1.2142(2) 0.0366(7) Uani d . 1
C C23 0.8232(2) 0.9223(5) 1.2402(2) 0.0400(8) Uani d . 1
H H23 0.8605 0.9562 1.1885 0.048 Uiso calc R 1
C C24 0.8707(3) 0.9372(5) 1.3440(2) 0.0502(9) Uani d . 1
H H24 0.9400 0.9825 1.3636 0.060 Uiso calc R 1
C C25 0.8127(3) 0.8831(6) 1.4177(2) 0.0541(10) Uani d . 1
H H25 0.8458 0.8906 1.4872 0.065 Uiso calc R 1
C C26 0.6678(3) 0.8082(5) 1.2945(2) 0.0447(8) Uani d . 1
H H26 0.5980 0.7642 1.2770 0.054 Uiso calc R 1

loop_
_atom_site_aniso_label
_atom_site_aniso_U_11
_atom_site_aniso_U_22
_atom_site_aniso_U_33
_atom_site_aniso_U_12
_atom_site_aniso_U_13
_atom_site_aniso_U_23
Cl1 0.0502(5) 0.0868(8) 0.0632(6) -0.0044(5) -0.0101(4) 0.0137(6)
Cl2 0.0653(6) 0.0973(10) 0.0568(6) 0.0018(6) -0.0190(5) 0.0019(6)
O1 0.0337(12) 0.101(2) 0.0604(14) -0.0031(13) 0.0215(11) -0.0080(16)
O2 0.0396(12) 0.0760(19) 0.0388(12) 0.0046(12) 0.0166(10) -0.0017(12)
N1 0.0273(12) 0.0561(19) 0.0506(16) 0.0003(12) 0.0032(11) -0.0035(15)
N2 0.0287(14) 0.063(2) 0.0489(15) 0.0009(13) 0.0073(12) -0.0071(15)
N3 0.0320(13) 0.066(2) 0.0450(15) -0.0009(13) 0.0081(12) -0.0017(15)
N4 0.0360(14) 0.0562(19) 0.0348(15) 0.0028(13) 0.0048(11) -0.0005(14)
N5 0.0353(14) 0.064(2) 0.0301(12) 0.0017(14) 0.0074(10) -0.0041(15)
N6 0.0546(18) 0.074(2) 0.0386(15) 0.0011(16) 0.0138(13) 0.0117(16)
C1 0.0394(18) 0.065(3) 0.053(2) -0.0002(17) 0.0154(16) -0.0110(18)
C2 0.055(2) 0.054(2) 0.0432(18) -0.0078(18) 0.0076(16) -0.0031(18)
C3 0.0374(17) 0.048(2) 0.053(2) -0.0045(16) 0.0038(15) 0.0072(19)
C4 0.0369(17) 0.057(2) 0.051(2) -0.0027(17) 0.0085(15) 0.0007(19)
C5 0.0436(18) 0.052(2) 0.0429(17) -0.0021(17) 0.0103(14) -0.0070(17)
C6 0.0329(16) 0.043(2) 0.0440(18) -0.0036(14) 0.0065(14) -0.0073(16)
C7 0.0362(17) 0.052(2) 0.053(2) 0.0014(15) 0.0097(15) -0.0057(18)
C8 0.0341(17) 0.047(2) 0.0456(19) -0.0015(15) 0.0080(15) -0.0061(17)
C9 0.0306(15) 0.0362(19) 0.0420(16) 0.0012(13) 0.0112(12) -0.0032(14)
C10 0.049(2) 0.063(3) 0.0404(18) -0.0043(18) 0.0164(16) 0.0051(18)
C11 0.048(2) 0.076(3) 0.0390(17) 0.000(2) 0.0043(15) 0.009(2)
C12 0.0393(17) 0.056(2) 0.0445(18) 0.0046(17) -0.0036(15) 0.0016(19)
C13 0.0336(16) 0.063(2) 0.0360(16) -0.0034(16) 0.0077(13) 0.0005(17)
C14 0.0371(17) 0.059(2) 0.0497(18) 0.0007(17) 0.0101(14) -0.0062(19)
C15 0.0319(16) 0.057(2) 0.062(2) -0.0036(17) 0.0006(15) -0.007(2)
C16 0.0457(19) 0.047(2) 0.052(2) -0.0025(18) -0.0072(16) -0.0038(19)
C17 0.048(2) 0.069(3) 0.0420(18) 0.0021(18) 0.0073(15) -0.001(2)
C18 0.0377(17) 0.057(2) 0.0463(19) 0.0022(16) 0.0060(14) -0.0069(18)
C19 0.0374(16) 0.039(2) 0.0403(17) 0.0019(14) 0.0038(14) -0.0051(16)
C20 0.0377(17) 0.055(2) 0.0398(17) 0.0004(16) 0.0091(14) -0.0072(17)
C21 0.0341(16) 0.039(2) 0.0374(17) 0.0008(14) 0.0083(13) 0.0019(16)
C22 0.0349(15) 0.0391(19) 0.0370(15) 0.0049(14) 0.0102(12) 0.0046(16)
C23 0.0324(16) 0.048(2) 0.0409(17) 0.0033(14) 0.0113(14) 0.0031(15)
C24 0.0433(18) 0.060(3) 0.0452(18) 0.0016(17) 0.0035(15) 0.0006(18)
C25 0.059(2) 0.066(3) 0.0349(17) 0.003(2) 0.0031(16) 0.0017(19)
C26 0.0388(18) 0.055(2) 0.0427(18) 0.0018(16) 0.0124(15) 0.0066(17)

loop_
_atom_type_symbol
_atom_type_description
_atom_type_scat_dispersion_real
_atom_type_scat_dispersion_imag
_atom_type_scat_source
C C 0.0033 0.0016
; International Tables
Vol. C, Tables 4.2.6.8 and 6.1.1.4
;
H H 0.0000 0.0000
; International Tables
Vol. C, Tables 4.2.6.8 and 6.1.1.4
;
N N 0.0061 0.0033
; International Tables
Vol. C, Tables 4.2.6.8 and 6.1.1.4
;
O O 0.0106 0.0060
; International Tables
Vol. C, Tables 4.2.6.8 and 6.1.1.4
;
Cl Cl 0.1484 0.1585
; International Tables
Vol. C, Tables 4.2.6.8 and 6.1.1.4
;

loop_
_geom_angle_atom_site_label_1
_geom_angle_atom_site_label_2
_geom_angle_atom_site_label_3
_geom_angle
_geom_angle_publ_flag
C7 N1 N2 115.8(3) yes
C8 N2 N1 119.0(2) ?
C8 N2 H2 120.5 ?
N1 N2 H2 120.5 ?
C12 N3 C13 116.6(3) ?
C20 N4 N5 115.1(2) yes
C21 N5 N4 119.8(2) ?
C21 N5 H5 120.1 ?
N4 N5 H5 120.1 ?
C25 N6 C26 115.8(3) ?
C6 C1 C2 121.5(3) ?
C6 C1 H1 119.2 ?
C2 C1 H1 119.2 ?
C3 C2 C1 118.6(3) ?
C3 C2 H2A 120.7 ?
C1 C2 H2A 120.7 ?
C2 C3 C4 121.5(3) ?
C2 C3 Cl1 119.0(3) ?
C4 C3 Cl1 119.5(2) ?
C3 C4 C5 119.5(3) ?
C3 C4 H4 120.3 ?
C5 C4 H4 120.3 ?
C4 C5 C6 120.6(3) ?
C4 C5 H5A 119.7 ?
C6 C5 H5A 119.7 ?
C1 C6 C5 118.3(3) ?
C1 C6 C7 120.0(3) ?
C5 C6 C7 121.6(3) ?
N1 C7 C6 121.0(3) ?
N1 C7 H7 119.5 ?
C6 C7 H7 119.5 ?
O1 C8 N2 122.9(3) ?
O1 C8 C9 120.8(3) ?
N2 C8 C9 116.2(3) ?
C10 C9 C13 116.9(3) ?
C10 C9 C8 119.3(3) ?
C13 C9 C8 123.5(3) ?
C11 C10 C9 119.8(3) ?
C11 C10 H10 120.1 ?
C9 C10 H10 120.1 ?
C10 C11 C12 118.7(3) ?
C10 C11 H11 120.7 ?
C12 C11 H11 120.7 ?
N3 C12 C11 123.3(3) ?
N3 C12 H12 118.3 ?
C11 C12 H12 118.3 ?
N3 C13 C9 124.6(3) ?
N3 C13 H13 117.7 ?
C9 C13 H13 117.7 ?
C15 C14 C19 120.8(3) ?
C15 C14 H14 119.6 ?
C19 C14 H14 119.6 ?
C16 C15 C14 119.3(3) ?
C16 C15 H15 120.3 ?
C14 C15 H15 120.3 ?
C15 C16 C17 121.6(3) ?
C15 C16 Cl2 119.4(3) ?
C17 C16 Cl2 119.0(3) ?
C18 C17 C16 118.7(3) ?
C18 C17 H17 120.7 ?
C16 C17 H17 120.7 ?
C17 C18 C19 121.4(3) ?
C17 C18 H18 119.3 ?
C19 C18 H18 119.3 ?
C18 C19 C14 118.2(3) ?
C18 C19 C20 122.6(3) ?
C14 C19 C20 119.1(3) ?
N4 C20 C19 122.9(3) ?
N4 C20 H20 118.5 ?
C19 C20 H20 118.5 ?
O2 C21 N5 122.8(3) ?
O2 C21 C22 121.5(3) ?
N5 C21 C22 115.7(2) ?
C26 C22 C23 117.6(3) ?
C26 C22 C21 123.0(3) ?
C23 C22 C21 119.4(3) ?
C24 C23 C22 119.1(3) ?
C24 C23 H23 120.4 ?
C22 C23 H23 120.4 ?
C25 C24 C23 118.3(3) ?
C25 C24 H24 120.8 ?
C23 C24 H24 120.8 ?
N6 C25 C24 124.4(3) ?
N6 C25 H25 117.8 ?
C24 C25 H25 117.8 ?
N6 C26 C22 124.8(3) ?
N6 C26 H26 117.6 ?
C22 C26 H26 117.6 ?

loop_
_geom_bond_atom_site_label_1
_geom_bond_atom_site_label_2
_geom_bond_distance
Cl1 C3 1.757(3)
Cl2 C16 1.748(3)
O1 C8 1.225(3)
O2 C21 1.241(3)
N1 C7 1.281(4)
N1 N2 1.389(4)
N2 C8 1.364(4)
N2 H2 0.8600
N3 C12 1.336(4)
N3 C13 1.337(4)
N4 C20 1.282(4)
N4 N5 1.396(3)
N5 C21 1.357(4)
N5 H5 0.8600
N6 C25 1.341(4)
N6 C26 1.343(4)
C1 C6 1.384(4)
C1 C2 1.393(5)
C1 H1 0.9300
C2 C3 1.374(4)
C2 H2A 0.9300
C3 C4 1.379(4)
C4 C5 1.384(4)
C4 H4 0.9300
C5 C6 1.403(4)
C5 H5A 0.9300
C6 C7 1.469(4)
C7 H7 0.9300
C8 C9 1.497(4)
C9 C10 1.380(4)
C9 C13 1.395(4)
C10 C11 1.378(4)
C10 H10 0.9300
C11 C12 1.385(4)
C11 H11 0.9300
C12 H12 0.9300
C13 H13 0.9300
C14 C15 1.393(4)
C14 C19 1.404(4)
C14 H14 0.9300
C15 C16 1.367(5)
C15 H15 0.9300
C16 C17 1.395(4)
C17 C18 1.385(4)
C17 H17 0.9300
C18 C19 1.395(4)
C18 H18 0.9300
C19 C20 1.456(4)
C20 H20 0.9300
C21 C22 1.489(4)
C22 C26 1.382(4)
C22 C23 1.389(4)
C23 C24 1.385(4)
C23 H23 0.9300
C24 C25 1.378(4)
C24 H24 0.9300
C25 H25 0.9300
C26 H26 0.9300

loop_
_geom_hbond_atom_site_label_D
_geom_hbond_atom_site_label_H
_geom_hbond_atom_site_label_A
_geom_hbond_site_symmetry_A
_geom_hbond_distance_DH
_geom_hbond_distance_HA
_geom_hbond_distance_DA
_geom_hbond_angle_DHA
_geom_hbond_publ_flag
N2 H2 O2 1_454 0.86 2.16 3.012(3) 169.0 yes
N5 H5 N3 2_556 0.86 2.38 3.197(4) 159.3 yes

loop_
_geom_torsion_atom_site_label_1
_geom_torsion_atom_site_label_2
_geom_torsion_atom_site_label_3
_geom_torsion_atom_site_label_4
_geom_torsion
_geom_torsion_publ_flag
C7 N1 N2 C8 178.8(3) yes
C20 N4 N5 C21 170.7(3) yes
C6 C1 C2 C3 -0.8(6) ?
C1 C2 C3 C4 -0.1(6) ?
C1 C2 C3 Cl1 179.6(3) ?
C2 C3 C4 C5 0.6(6) ?
Cl1 C3 C4 C5 -179.1(3) ?
C3 C4 C5 C6 -0.3(6) ?
C2 C1 C6 C5 1.1(5) ?
C2 C1 C6 C7 179.3(3) ?
C4 C5 C6 C1 -0.5(5) ?
C4 C5 C6 C7 -178.8(3) ?
N2 N1 C7 C6 177.3(3) ?
C1 C6 C7 N1 -179.3(3) ?
C5 C6 C7 N1 -1.1(5) ?
N1 N2 C8 O1 -8.7(5) ?
N1 N2 C8 C9 168.6(3) ?
O1 C8 C9 C10 -19.0(5) ?
N2 C8 C9 C10 163.7(3) ?
O1 C8 C9 C13 154.3(3) ?
N2 C8 C9 C13 -23.0(5) ?
C13 C9 C10 C11 0.9(5) ?
C8 C9 C10 C11 174.6(3) ?
C9 C10 C11 C12 -2.6(6) ?
C13 N3 C12 C11 0.6(5) ?
C10 C11 C12 N3 1.9(6) ?
C12 N3 C13 C9 -2.4(5) ?
C10 C9 C13 N3 1.7(6) ?
C8 C9 C13 N3 -171.8(3) ?
C19 C14 C15 C16 0.0(6) ?
C14 C15 C16 C17 1.2(6) ?
C14 C15 C16 Cl2 -179.3(3) ?
C15 C16 C17 C18 -1.8(6) ?
Cl2 C16 C17 C18 178.7(3) ?
C16 C17 C18 C19 1.3(6) ?
C17 C18 C19 C14 -0.2(6) ?
C17 C18 C19 C20 -177.2(4) ?
C15 C14 C19 C18 -0.5(5) ?
C15 C14 C19 C20 176.7(3) ?
N5 N4 C20 C19 175.1(3) ?
C18 C19 C20 N4 4.9(6) ?
C14 C19 C20 N4 -172.1(3) ?
N4 N5 C21 O2 -3.1(5) ?
N4 N5 C21 C22 177.3(3) ?
O2 C21 C22 C26 -146.9(3) ?
N5 C21 C22 C26 32.8(5) ?
O2 C21 C22 C23 31.5(5) ?
N5 C21 C22 C23 -148.8(3) ?
C26 C22 C23 C24 0.1(5) ?
C21 C22 C23 C24 -178.4(3) ?
C22 C23 C24 C25 0.8(5) ?
C26 N6 C25 C24 1.5(6) ?
C23 C24 C25 N6 -1.6(6) ?
C25 N6 C26 C22 -0.5(6) ?
C23 C22 C26 N6 -0.2(5) ?
C21 C22 C26 N6 178.2(3) ?

loop_
_cod_related_entry_id
_cod_related_entry_database
_cod_related_entry_code
1 ChemSpider 5279284
